data_4071253
loop_
_publ_author_name
'Alvarez, M. Angeles'
'Garc\'ia-Viv\'o, Daniel'
'Garc\'ia, M. Esther'
'Mart\'inez, M. Eugenia'
'Ramos, Alberto'
'Ruiz, Miguel A.'

_publ_section_title
;
 Reactivity of the \a-Agostic Methyl Bridge in the Unsaturated Complex
 [Mo2(\h5-C5H5)2(\m-\h1:\h2-CH3)(\m-PCy2)(CO)2]: Migratory Behavior and
 Methylidyne Derivatives
;
_journal_issue 9
_journal_name_full Organometallics
_journal_page_first 1973
_journal_paper_doi 10.1021/om800061z
_journal_volume 27
_journal_year 2008
_chemical_compound_source 'synthesis as described'
_chemical_formula_moiety 'C30 H33 Mo3 O7 P1'
_chemical_formula_sum 'C30 H33 Mo3 O7 P'
_chemical_formula_weight 824.35
_chemical_name_systematic
;
 ?
;
_space_group_IT_number 14
_symmetry_cell_setting monoclinic
_symmetry_Int_Tables_number 14
_symmetry_space_group_name_Hall '-P 2ybc'
_symmetry_space_group_name_H-M 'P 1 21/c 1'
_atom_sites_solution_hydrogens geom
_atom_sites_solution_primary direct
_atom_sites_solution_secondary difmap
_cell_angle_alpha 90
_cell_angle_beta 95.8950(10)
_cell_angle_gamma 90
_cell_formula_units_Z 4
_cell_length_a 10.0881(2)
_cell_length_b 15.5800(3)
_cell_length_c 19.2306(4)
_cell_measurement_reflns_used 8552
_cell_measurement_temperature 100(2)
_cell_measurement_theta_max 30.18
_cell_measurement_theta_min 2.41
_cell_measurement_wavelength 0.71073
_cell_volume 3006.54(10)
_computing_cell_refinement 'BRUKER APEX'
_computing_data_collection 'BRUKER APEX'
_computing_data_reduction 'Bruker Smart'
_computing_molecular_graphics 'Ortep-3 for Windows (Farrugia, 1997)'
_computing_publication_material 'WinGX publication routines (Farrugia, 1999)'
_computing_structure_refinement 'SHELXL-97 (Sheldrick, 1997)'
_computing_structure_solution 'DIRDIF (1999)'
_diffrn_ambient_temperature 100.0(1)
_diffrn_measured_fraction_theta_full 0.994
_diffrn_measured_fraction_theta_max 0.994
_diffrn_measurement_device 'four-circle diffractometer'
_diffrn_measurement_device_type 'BRUKER APPEX-II CCD'
_diffrn_measurement_method 'omega/phi scans'
_diffrn_radiation_monochromator graphite
_diffrn_radiation_probe x-ray
_diffrn_radiation_source 'fine-focus sealed tube'
_diffrn_radiation_type MoK\a
_diffrn_radiation_wavelength 0.71073
_diffrn_reflns_av_R_equivalents 0.0490
_diffrn_reflns_av_unetI/netI 0.0496
_diffrn_reflns_limit_h_max 14
_diffrn_reflns_limit_h_min -14
_diffrn_reflns_limit_k_max 22
_diffrn_reflns_limit_k_min 0
_diffrn_reflns_limit_l_max 27
_diffrn_reflns_limit_l_min 0
_diffrn_reflns_number 40789
_diffrn_reflns_theta_full 30.57
_diffrn_reflns_theta_max 30.57
_diffrn_reflns_theta_min 1.69
_exptl_absorpt_coefficient_mu 1.331
_exptl_absorpt_correction_T_max 0.9487
_exptl_absorpt_correction_T_min 0.8153
_exptl_absorpt_correction_type multi-scan
_exptl_absorpt_process_details 'BRUKER Sadabs'
_exptl_crystal_colour brown
_exptl_crystal_density_diffrn 1.821
_exptl_crystal_density_method 'not measured'
_exptl_crystal_description neddle
_exptl_crystal_F_000 1640
_exptl_crystal_size_max 0.16
_exptl_crystal_size_mid 0.07
_exptl_crystal_size_min 0.04
_refine_diff_density_max 0.636
_refine_diff_density_min -0.578
_refine_diff_density_rms 0.131
_refine_ls_extinction_method none
_refine_ls_goodness_of_fit_ref 1.04
_refine_ls_hydrogen_treatment mixed
_refine_ls_matrix_type full
_refine_ls_number_parameters 374
_refine_ls_number_reflns 9184
_refine_ls_number_restraints 0
_refine_ls_restrained_S_all 1.04
_refine_ls_R_factor_all 0.0516
_refine_ls_R_factor_gt 0.0342
_refine_ls_shift/su_max 0.002
_refine_ls_shift/su_mean 0
_refine_ls_structure_factor_coef Fsqd
_refine_ls_weighting_details 'calc w=1/[\s^2^(Fo^2^)+(0.0230P)^2^+1.7084P] where P=(Fo^2^+2Fc^2^)/3'
_refine_ls_weighting_scheme calc
_refine_ls_wR_factor_gt 0.0638
_refine_ls_wR_factor_ref 0.0676
_reflns_number_gt 7229
_reflns_number_total 9500
_reflns_threshold_expression >2sigma(I)
_cod_data_source_file om800061z-file004.cif
_cod_data_source_block compound6
_cod_depositor_comments
;
The following automatic conversions were performed:
'_diffrn_radiation_monochromador' tag replaced with
'_diffrn_radiation_monochromator'.

Automatic conversion script
Id: cif_correct_tags 1440 2010-10-19 06:21:57Z saulius 
;
_cod_database_code 4071253

loop_
_symmetry_equiv_pos_as_xyz
'x, y, z'
'-x, y+1/2, -z+1/2'
'-x, -y, -z'
'x, -y-1/2, z-1/2'

loop_
_atom_site_label
_atom_site_type_symbol
_atom_site_fract_x
_atom_site_fract_y
_atom_site_fract_z
_atom_site_U_iso_or_equiv
_atom_site_adp_type
_atom_site_occupancy
_atom_site_symmetry_multiplicity
_atom_site_calc_flag
_atom_site_refinement_flags
Mo1 Mo -0.19468(2) 0.569742(14) 0.200952(11) 0.00998(5) Uani 1 1 d .
Mo2 Mo 0.02289(2) 0.583671(14) 0.313524(11) 0.00976(5) Uani 1 1 d .
Mo3 Mo 0.09867(2) 0.561001(14) 0.162749(11) 0.01139(5) Uani 1 1 d .
P1 P -0.21373(6) 0.57265(4) 0.32485(3) 0.01034(12) Uani 1 1 d .
O1 O -0.2245(2) 0.76918(12) 0.19835(11) 0.0260(5) Uani 1 1 d .
O2 O -0.0021(2) 0.78321(13) 0.31088(11) 0.0253(5) Uani 1 1 d .
O3 O 0.3029(2) 0.60080(13) 0.05323(10) 0.0251(5) Uani 1 1 d .
O4 O -0.0047(2) 0.41436(14) 0.05425(11) 0.0306(5) Uani 1 1 d .
O5 O -0.0542(2) 0.71282(13) 0.07684(10) 0.0233(4) Uani 1 1 d .
O6 O 0.2721(2) 0.70471(13) 0.24685(10) 0.0211(4) Uani 1 1 d .
O7 O 0.3066(2) 0.42182(13) 0.22866(11) 0.0261(5) Uani 1 1 d .
C1 C -0.2052(3) 0.69638(17) 0.20391(14) 0.0159(5) Uani 1 1 d .
C2 C -0.0016(3) 0.70903(17) 0.30708(14) 0.0157(5) Uani 1 1 d .
C3 C 0.2296(3) 0.58569(17) 0.09313(14) 0.0175(6) Uani 1 1 d .
C4 C 0.0263(3) 0.46725(18) 0.09353(14) 0.0191(6) Uani 1 1 d .
C5 C -0.0129(3) 0.65722(17) 0.11111(14) 0.0157(5) Uani 1 1 d .
C6 C 0.1990(3) 0.65312(17) 0.22329(13) 0.0148(5) Uani 1 1 d .
C7 C 0.2297(3) 0.47045(18) 0.20630(14) 0.0181(6) Uani 1 1 d .
C8 C -0.0363(3) 0.49529(17) 0.23742(13) 0.0118(5) Uani 1 1 d .
C9 C -0.4220(3) 0.55452(19) 0.17014(14) 0.0196(6) Uani 1 1 d .
H9 H -0.4817 0.5822 0.1963 0.024 Uiso 1 1 calc R
C10 C -0.3672(3) 0.47107(18) 0.18282(14) 0.0185(6) Uani 1 1 d .
H10 H -0.3854 0.4344 0.2188 0.022 Uiso 1 1 calc R
C11 C -0.2807(3) 0.45365(18) 0.13160(14) 0.0196(6) Uani 1 1 d .
H11 H -0.2322 0.4034 0.1276 0.024 Uiso 1 1 calc R
C12 C -0.2806(3) 0.52604(19) 0.08720(14) 0.0215(6) Uani 1 1 d .
H12 H -0.2311 0.532 0.0493 0.026 Uiso 1 1 calc R
C13 C -0.3686(3) 0.58748(19) 0.11030(15) 0.0224(6) Uani 1 1 d .
H13 H -0.3883 0.6406 0.0898 0.027 Uiso 1 1 calc R
C14 C 0.0885(3) 0.60103(19) 0.43090(13) 0.0187(6) Uani 1 1 d .
H14 H 0.0438 0.6398 0.4569 0.022 Uiso 1 1 calc R
C15 C 0.2016(3) 0.61911(19) 0.39471(14) 0.0185(6) Uani 1 1 d .
H15 H 0.2442 0.6719 0.3927 0.022 Uiso 1 1 calc R
C16 C 0.2372(3) 0.54224(18) 0.36236(14) 0.0187(6) Uani 1 1 d .
H16 H 0.3073 0.5361 0.3349 0.022 Uiso 1 1 calc R
C17 C 0.1494(3) 0.47636(19) 0.37841(14) 0.0189(6) Uani 1 1 d .
H17 H 0.152 0.4194 0.3642 0.023 Uiso 1 1 calc R
C18 C 0.0566(3) 0.51296(18) 0.42011(13) 0.0182(6) Uani 1 1 d .
H18 H -0.0136 0.4842 0.4376 0.022 Uiso 1 1 calc R
C19 C -0.2735(3) 0.47826(16) 0.37257(13) 0.0124(5) Uani 1 1 d .
H19 H -0.242 0.4872 0.422 0.015 Uiso 1 1 calc R
C20 C -0.2130(3) 0.39225(16) 0.35183(13) 0.0137(5) Uani 1 1 d .
H20A H -0.2388 0.381 0.3027 0.016 Uiso 1 1 calc R
H20B H -0.1165 0.3957 0.3588 0.016 Uiso 1 1 calc R
C21 C -0.2609(3) 0.31877(16) 0.39575(14) 0.0144(5) Uani 1 1 d .
H21A H -0.2228 0.2652 0.3815 0.017 Uiso 1 1 calc R
H21B H -0.2301 0.3283 0.4446 0.017 Uiso 1 1 calc R
C22 C -0.4118(3) 0.31183(17) 0.38747(15) 0.0188(6) Uani 1 1 d .
H22A H -0.4394 0.265 0.4159 0.023 Uiso 1 1 calc R
H22B H -0.443 0.2997 0.339 0.023 Uiso 1 1 calc R
C23 C -0.4729(3) 0.39538(17) 0.40983(15) 0.0198(6) Uani 1 1 d .
H23A H -0.4483 0.4043 0.4594 0.024 Uiso 1 1 calc R
H23B H -0.5693 0.3913 0.4023 0.024 Uiso 1 1 calc R
C24 C -0.4263(3) 0.47211(16) 0.36901(14) 0.0157(5) Uani 1 1 d .
H24A H -0.4607 0.5245 0.3877 0.019 Uiso 1 1 calc R
H24B H -0.4627 0.4673 0.3205 0.019 Uiso 1 1 calc R
C25 C -0.2914(3) 0.66710(16) 0.36484(13) 0.0135(5) Uani 1 1 d .
H25 H -0.2355 0.7161 0.3549 0.016 Uiso 1 1 calc R
C26 C -0.4319(3) 0.69087(16) 0.33262(13) 0.0138(5) Uani 1 1 d .
H26A H -0.4929 0.6446 0.3405 0.017 Uiso 1 1 calc R
H26B H -0.4316 0.6983 0.2826 0.017 Uiso 1 1 calc R
C27 C -0.4803(3) 0.77406(17) 0.36474(14) 0.0181(6) Uani 1 1 d .
H27A H -0.4258 0.8217 0.3519 0.022 Uiso 1 1 calc R
H27B H -0.5716 0.7853 0.3459 0.022 Uiso 1 1 calc R
C28 C -0.4730(3) 0.76820(18) 0.44410(14) 0.0205(6) Uani 1 1 d .
H28A H -0.4992 0.8227 0.4628 0.025 Uiso 1 1 calc R
H28B H -0.5348 0.7247 0.457 0.025 Uiso 1 1 calc R
C29 C -0.3327(3) 0.74566(18) 0.47566(15) 0.0199(6) Uani 1 1 d .
H29A H -0.332 0.7396 0.5259 0.024 Uiso 1 1 calc R
H29B H -0.2725 0.792 0.4667 0.024 Uiso 1 1 calc R
C30 C -0.2836(3) 0.66255(17) 0.44528(13) 0.0165(5) Uani 1 1 d .
H30A H -0.3375 0.615 0.4588 0.02 Uiso 1 1 calc R
H30B H -0.1921 0.6521 0.4642 0.02 Uiso 1 1 calc R
H8 H -0.031(3) 0.4321(17) 0.2422(14) 0.009(7) Uiso 1 1 d .

loop_
_atom_site_aniso_label
_atom_site_aniso_U_11
_atom_site_aniso_U_22
_atom_site_aniso_U_33
_atom_site_aniso_U_23
_atom_site_aniso_U_13
_atom_site_aniso_U_12
Mo1 0.00998(10) 0.00977(10) 0.01023(9) -0.00032(8) 0.00127(8) -0.00113(8)
Mo2 0.00902(10) 0.01075(10) 0.00962(9) -0.00036(8) 0.00151(8) -0.00038(8)
Mo3 0.01164(11) 0.01204(11) 0.01093(10) -0.00058(8) 0.00326(8) -0.00033(8)
P1 0.0100(3) 0.0096(3) 0.0117(3) 0.0005(2) 0.0026(2) 0.0001(2)
O1 0.0345(13) 0.0152(10) 0.0289(11) 0.0026(9) 0.0058(10) 0.0037(9)
O2 0.0313(13) 0.0148(10) 0.0304(11) -0.0030(9) 0.0055(10) -0.0047(9)
O3 0.0240(12) 0.0311(12) 0.0219(10) -0.0036(9) 0.0108(9) -0.0062(9)
O4 0.0411(14) 0.0269(12) 0.0242(11) -0.0123(10) 0.0051(10) -0.0076(10)
O5 0.0207(11) 0.0268(11) 0.0226(10) 0.0097(9) 0.0035(9) 0.0011(9)
O6 0.0213(11) 0.0246(11) 0.0171(9) 0.0015(8) 0.0008(8) -0.0094(9)
O7 0.0248(12) 0.0236(11) 0.0308(11) 0.0049(9) 0.0074(9) 0.0087(9)
C1 0.0141(13) 0.0185(13) 0.0149(12) 0.0016(11) 0.0011(10) 0.0016(10)
C2 0.0150(13) 0.0171(13) 0.0156(12) -0.0010(11) 0.0052(11) -0.0024(10)
C3 0.0203(14) 0.0146(13) 0.0180(13) -0.0048(11) 0.0032(11) 0.0012(11)
C4 0.0188(15) 0.0224(14) 0.0172(13) 0.0026(12) 0.0081(12) -0.0007(11)
C5 0.0143(14) 0.0177(13) 0.0157(12) -0.0018(11) 0.0044(11) -0.0058(10)
C6 0.0141(13) 0.0180(13) 0.0127(12) 0.0034(11) 0.0036(10) 0.0023(10)
C7 0.0200(15) 0.0183(14) 0.0173(13) -0.0018(11) 0.0082(11) -0.0009(11)
C8 0.0126(13) 0.0123(12) 0.0111(11) 0.0003(10) 0.0038(10) -0.0003(10)
C9 0.0113(13) 0.0268(15) 0.0200(13) -0.0049(12) -0.0025(11) -0.0014(11)
C10 0.0181(14) 0.0207(14) 0.0162(12) -0.0006(11) -0.0005(11) -0.0109(11)
C11 0.0210(15) 0.0166(13) 0.0207(13) -0.0077(11) -0.0009(12) -0.0050(11)
C12 0.0207(15) 0.0316(17) 0.0117(12) -0.0033(12) -0.0005(11) -0.0105(12)
C13 0.0197(15) 0.0244(15) 0.0206(13) 0.0027(12) -0.0099(12) -0.0019(12)
C14 0.0166(14) 0.0277(15) 0.0113(12) -0.0037(11) -0.0013(10) 0.0041(11)
C15 0.0154(14) 0.0235(15) 0.0155(12) -0.0006(11) -0.0044(11) -0.0042(11)
C16 0.0129(13) 0.0276(15) 0.0152(12) 0.0038(12) 0.0003(11) 0.0017(11)
C17 0.0180(15) 0.0205(14) 0.0176(13) 0.0049(11) -0.0016(11) 0.0028(11)
C18 0.0128(14) 0.0285(15) 0.0131(12) 0.0085(11) 0.0004(10) -0.0021(11)
C19 0.0109(13) 0.0131(12) 0.0138(12) 0.0016(10) 0.0049(10) 0.0001(9)
C20 0.0130(13) 0.0130(12) 0.0158(12) 0.0005(10) 0.0048(10) 0.0017(10)
C21 0.0146(13) 0.0110(12) 0.0180(12) 0.0008(10) 0.0032(11) 0.0018(10)
C22 0.0194(15) 0.0129(13) 0.0253(14) 0.0031(11) 0.0073(12) -0.0003(11)
C23 0.0151(14) 0.0180(14) 0.0278(15) 0.0038(12) 0.0091(12) -0.0004(11)
C24 0.0117(13) 0.0134(13) 0.0228(14) 0.0028(11) 0.0050(11) -0.0004(10)
C25 0.0149(13) 0.0115(12) 0.0145(12) -0.0016(10) 0.0041(10) -0.0010(10)
C26 0.0130(13) 0.0128(12) 0.0158(12) 0.0000(10) 0.0016(10) 0.0031(10)
C27 0.0202(15) 0.0117(13) 0.0231(14) 0.0001(11) 0.0047(12) 0.0034(10)
C28 0.0191(15) 0.0193(14) 0.0236(14) -0.0067(12) 0.0050(12) 0.0043(11)
C29 0.0173(14) 0.0221(14) 0.0211(14) -0.0065(12) 0.0052(12) 0.0005(11)
C30 0.0168(14) 0.0194(14) 0.0130(12) -0.0020(11) 0.0005(11) 0.0033(11)

loop_
_atom_type_symbol
_atom_type_description
_atom_type_scat_dispersion_real
_atom_type_scat_dispersion_imag
_atom_type_scat_source
C C 0.0033 0.0016 'International Tables Vol C Tables 4.2.6.8 and 6.1.1.4'
H H 0 0 'International Tables Vol C Tables 4.2.6.8 and 6.1.1.4'
Mo Mo -1.6832 0.6857 'International Tables Vol C Tables 4.2.6.8 and 6.1.1.4'
O O 0.0106 0.006 'International Tables Vol C Tables 4.2.6.8 and 6.1.1.4'
P P 0.1023 0.0942 'International Tables Vol C Tables 4.2.6.8 and 6.1.1.4'

loop_
_geom_angle_atom_site_label_1
_geom_angle_atom_site_label_2
_geom_angle_atom_site_label_3
_geom_angle
C1 Mo1 C8 126.89(11)
C1 Mo1 C9 93.13(11)
C8 Mo1 C9 138.43(10)
C1 Mo1 C10 128.57(11)
C8 Mo1 C10 102.92(10)
C9 Mo1 C10 35.73(10)
C1 Mo1 C11 139.79(11)
C8 Mo1 C11 89.31(10)
C9 Mo1 C11 58.73(10)
C10 Mo1 C11 34.99(10)
C1 Mo1 C13 82.31(11)
C8 Mo1 C13 144.85(10)
C9 Mo1 C13 35.21(10)
C10 Mo1 C13 58.49(10)
C11 Mo1 C13 57.97(10)
C1 Mo1 C12 107.32(10)
C8 Mo1 C12 110.71(10)
C9 Mo1 C12 58.43(10)
C10 Mo1 C12 58.21(10)
C11 Mo1 C12 34.82(10)
C13 Mo1 C12 34.65(10)
C1 Mo1 P1 86.72(8)
C8 Mo1 P1 79.04(7)
C9 Mo1 P1 94.43(7)
C10 Mo1 P1 91.51(7)
C11 Mo1 P1 120.74(7)
C13 Mo1 P1 126.83(8)
C12 Mo1 P1 149.26(7)
C1 Mo1 Mo2 86.75(8)
C8 Mo1 Mo2 44.50(7)
C9 Mo1 Mo2 147.37(7)
C10 Mo1 Mo2 130.81(7)
C11 Mo1 Mo2 132.77(7)
C13 Mo1 Mo2 169.02(7)
C12 Mo1 Mo2 151.59(8)
P1 Mo1 Mo2 52.960(17)
C1 Mo1 Mo3 96.05(8)
C8 Mo1 Mo3 47.83(7)
C9 Mo1 Mo3 150.50(7)
C10 Mo1 Mo3 130.49(7)
C11 Mo1 Mo3 97.81(7)
C13 Mo1 Mo3 118.81(8)
C12 Mo1 Mo3 92.07(7)
P1 Mo1 Mo3 114.007(18)
Mo2 Mo1 Mo3 61.378(7)
C2 Mo2 C8 126.47(11)
C2 Mo2 C14 88.10(10)
C8 Mo2 C14 144.20(10)
C2 Mo2 C18 122.14(10)
C8 Mo2 C18 108.46(10)
C14 Mo2 C18 35.76(10)
C2 Mo2 C15 83.71(11)
C8 Mo2 C15 141.81(10)
C14 Mo2 C15 35.83(10)
C18 Mo2 C15 59.13(10)
C2 Mo2 C16 113.59(11)
C8 Mo2 C16 106.74(10)
C14 Mo2 C16 58.79(10)
C18 Mo2 C16 58.19(10)
C15 Mo2 C16 35.10(10)
C2 Mo2 C17 141.89(11)
C8 Mo2 C17 90.20(10)
C14 Mo2 C17 58.88(10)
C18 Mo2 C17 34.98(9)
C15 Mo2 C17 58.51(10)
C16 Mo2 C17 34.67(9)
C2 Mo2 P1 87.58(8)
C8 Mo2 P1 78.44(7)
C14 Mo2 P1 96.14(7)
C18 Mo2 P1 86.76(7)
C15 Mo2 P1 131.19(7)
C16 Mo2 P1 144.67(7)
C17 Mo2 P1 112.53(7)
C2 Mo2 Mo1 86.99(8)
C8 Mo2 Mo1 44.13(7)
C14 Mo2 Mo1 148.41(7)
C18 Mo2 Mo1 130.43(7)
C15 Mo2 Mo1 169.69(7)
C16 Mo2 Mo1 149.47(7)
C17 Mo2 Mo1 131.07(7)
P1 Mo2 Mo1 52.500(16)
C2 Mo2 Mo3 95.48(7)
C8 Mo2 Mo3 48.48(7)
C14 Mo2 Mo3 149.14(7)
C18 Mo2 Mo3 138.20(7)
C15 Mo2 Mo3 114.01(7)
C16 Mo2 Mo3 92.13(7)
C17 Mo2 Mo3 103.92(7)
P1 Mo2 Mo3 114.602(17)
Mo1 Mo2 Mo3 62.437(7)
C3 Mo3 C6 85.67(10)
C3 Mo3 C7 87.90(11)
C6 Mo3 C7 89.41(11)
C3 Mo3 C4 85.35(11)
C6 Mo3 C4 170.43(11)
C7 Mo3 C4 86.96(11)
C3 Mo3 C5 84.51(11)
C6 Mo3 C5 88.73(10)
C7 Mo3 C5 172.29(10)
C4 Mo3 C5 93.70(11)
C3 Mo3 C8 164.76(10)
C6 Mo3 C8 104.17(9)
C7 Mo3 C8 80.69(10)
C4 Mo3 C8 83.99(10)
C5 Mo3 C8 107.01(10)
C3 Mo3 Mo2 147.57(8)
C6 Mo3 Mo2 62.78(7)
C7 Mo3 Mo2 84.66(7)
C4 Mo3 Mo2 125.56(7)
C5 Mo3 Mo2 101.11(7)
C8 Mo3 Mo2 41.57(6)
C3 Mo3 Mo1 148.27(8)
C6 Mo3 Mo1 105.09(7)
C7 Mo3 Mo1 121.34(8)
C4 Mo3 Mo1 84.34(8)
C5 Mo3 Mo1 66.36(7)
C8 Mo3 Mo1 40.74(6)
Mo2 Mo3 Mo1 56.185(7)
C19 P1 C25 104.35(11)
C19 P1 Mo1 122.27(8)
C25 P1 Mo1 120.05(8)
C19 P1 Mo2 118.09(8)
C25 P1 Mo2 116.05(9)
Mo1 P1 Mo2 74.54(2)
O1 C1 Mo1 170.9(2)
O2 C2 Mo2 170.5(2)
O3 C3 Mo3 178.9(3)
O4 C4 Mo3 175.2(3)
O5 C5 Mo3 167.6(2)
O6 C6 Mo3 166.3(2)
O7 C7 Mo3 176.9(2)
Mo1 C8 Mo2 91.37(10)
Mo1 C8 Mo3 91.43(10)
Mo2 C8 Mo3 89.94(10)
Mo1 C8 H8 129.1(16)
Mo2 C8 H8 126.3(15)
Mo3 C8 H8 117.9(16)
C13 C9 C10 107.3(3)
C13 C9 Mo1 73.89(16)
C10 C9 Mo1 72.16(15)
C13 C9 H9 126.4
C10 C9 H9 126.4
Mo1 C9 H9 119.5
C11 C10 C9 108.3(2)
C11 C10 Mo1 73.97(15)
C9 C10 Mo1 72.12(15)
C11 C10 H10 125.9
C9 C10 H10 125.9
Mo1 C10 H10 119.9
C10 C11 C12 107.9(3)
C10 C11 Mo1 71.03(15)
C12 C11 Mo1 72.96(15)
C10 C11 H11 126.1
C12 C11 H11 126.1
Mo1 C11 H11 121.7
C13 C12 C11 108.2(3)
C13 C12 Mo1 72.31(15)
C11 C12 Mo1 72.22(15)
C13 C12 H12 125.9
C11 C12 H12 125.9
Mo1 C12 H12 121.3
C12 C13 C9 108.3(3)
C12 C13 Mo1 73.04(16)
C9 C13 Mo1 70.91(15)
C12 C13 H13 125.8
C9 C13 H13 125.8
Mo1 C13 H13 121.9
C18 C14 C15 107.5(2)
C18 C14 Mo2 72.85(15)
C15 C14 Mo2 73.04(15)
C18 C14 H14 126.3
C15 C14 H14 126.3
Mo2 C14 H14 119.7
C16 C15 C14 107.5(2)
C16 C15 Mo2 73.62(15)
C14 C15 Mo2 71.13(15)
C16 C15 H15 126.3
C14 C15 H15 126.3
Mo2 C15 H15 120.8
C17 C16 C15 109.0(3)
C17 C16 Mo2 73.45(16)
C15 C16 Mo2 71.27(16)
C17 C16 H16 125.5
C15 C16 H16 125.5
Mo2 C16 H16 121.5
C16 C17 C18 107.3(3)
C16 C17 Mo2 71.89(16)
C18 C17 Mo2 70.32(15)
C16 C17 H17 126.3
C18 C17 H17 126.3
Mo2 C17 H17 123.1
C17 C18 C14 108.6(2)
C17 C18 Mo2 74.69(15)
C14 C18 Mo2 71.39(15)
C17 C18 H18 125.7
C14 C18 H18 125.7
Mo2 C18 H18 120
C24 C19 C20 110.9(2)
C24 C19 P1 113.58(17)
C20 C19 P1 113.63(17)
C24 C19 H19 106
C20 C19 H19 106
P1 C19 H19 106
C21 C20 C19 110.6(2)
C21 C20 H20A 109.5
C19 C20 H20A 109.5
C21 C20 H20B 109.5
C19 C20 H20B 109.5
H20A C20 H20B 108.1
C22 C21 C20 111.5(2)
C22 C21 H21A 109.3
C20 C21 H21A 109.3
C22 C21 H21B 109.3
C20 C21 H21B 109.3
H21A C21 H21B 108
C21 C22 C23 109.9(2)
C21 C22 H22A 109.7
C23 C22 H22A 109.7
C21 C22 H22B 109.7
C23 C22 H22B 109.7
H22A C22 H22B 108.2
C22 C23 C24 111.6(2)
C22 C23 H23A 109.3
C24 C23 H23A 109.3
C22 C23 H23B 109.3
C24 C23 H23B 109.3
H23A C23 H23B 108
C23 C24 C19 112.6(2)
C23 C24 H24A 109.1
C19 C24 H24A 109.1
C23 C24 H24B 109.1
C19 C24 H24B 109.1
H24A C24 H24B 107.8
C26 C25 C30 111.5(2)
C26 C25 P1 115.67(18)
C30 C25 P1 113.34(18)
C26 C25 H25 105.1
C30 C25 H25 105.1
P1 C25 H25 105.1
C25 C26 C27 111.1(2)
C25 C26 H26A 109.4
C27 C26 H26A 109.4
C25 C26 H26B 109.4
C27 C26 H26B 109.4
H26A C26 H26B 108
C28 C27 C26 111.6(2)
C28 C27 H27A 109.3
C26 C27 H27A 109.3
C28 C27 H27B 109.3
C26 C27 H27B 109.3
H27A C27 H27B 108
C29 C28 C27 111.1(2)
C29 C28 H28A 109.4
C27 C28 H28A 109.4
C29 C28 H28B 109.4
C27 C28 H28B 109.4
H28A C28 H28B 108
C28 C29 C30 111.6(2)
C28 C29 H29A 109.3
C30 C29 H29A 109.3
C28 C29 H29B 109.3
C30 C29 H29B 109.3
H29A C29 H29B 108
C29 C30 C25 111.1(2)
C29 C30 H30A 109.4
C25 C30 H30A 109.4
C29 C30 H30B 109.4
C25 C30 H30B 109.4
H30A C30 H30B 108

loop_
_geom_bond_atom_site_label_1
_geom_bond_atom_site_label_2
_geom_bond_distance
Mo1 C1 1.977(3)
Mo1 C8 2.040(3)
Mo1 C9 2.321(3)
Mo1 C10 2.321(3)
Mo1 C11 2.359(3)
Mo1 C13 2.359(3)
Mo1 C12 2.369(3)
Mo1 P1 2.4104(7)
Mo1 Mo2 2.9283(3)
Mo1 Mo3 3.1245(3)
Mo2 C2 1.971(3)
Mo2 C8 2.053(3)
Mo2 C14 2.302(3)
Mo2 C18 2.321(3)
Mo2 C15 2.327(3)
Mo2 C16 2.357(3)
Mo2 C17 2.378(3)
Mo2 P1 2.4252(7)
Mo2 Mo3 3.0938(3)
Mo3 C3 2.012(3)
Mo3 C6 2.049(3)
Mo3 C7 2.052(3)
Mo3 C4 2.059(3)
Mo3 C5 2.067(3)
Mo3 C8 2.316(3)
P1 C19 1.866(2)
P1 C25 1.869(3)
O1 C1 1.154(3)
O2 C2 1.158(3)
O3 C3 1.143(3)
O4 C4 1.140(3)
O5 C5 1.141(3)
O6 C6 1.152(3)
O7 C7 1.136(3)
C8 H8 0.99(3)
C9 C13 1.416(4)
C9 C10 1.424(4)
C9 H9 0.93
C10 C11 1.408(4)
C10 H10 0.93
C11 C12 1.415(4)
C11 H11 0.93
C12 C13 1.408(4)
C12 H12 0.93
C13 H13 0.93
C14 C18 1.420(4)
C14 C15 1.424(4)
C14 H14 0.93
C15 C16 1.413(4)
C15 H15 0.93
C16 C17 1.411(4)
C16 H16 0.93
C17 C18 1.413(4)
C17 H17 0.93
C18 H18 0.93
C19 C24 1.538(4)
C19 C20 1.542(3)
C19 H19 0.98
C20 C21 1.530(3)
C20 H20A 0.97
C20 H20B 0.97
C21 C22 1.518(4)
C21 H21A 0.97
C21 H21B 0.97
C22 C23 1.521(4)
C22 H22A 0.97
C22 H22B 0.97
C23 C24 1.531(4)
C23 H23A 0.97
C23 H23B 0.97
C24 H24A 0.97
C24 H24B 0.97
C25 C26 1.533(4)
C25 C30 1.542(3)
C25 H25 0.98
C26 C27 1.537(3)
C26 H26A 0.97
C26 H26B 0.97
C27 C28 1.523(4)
C27 H27A 0.97
C27 H27B 0.97
C28 C29 1.523(4)
C28 H28A 0.97
C28 H28B 0.97
C29 C30 1.524(4)
C29 H29A 0.97
C29 H29B 0.97
C30 H30A 0.97
C30 H30B 0.97
